data_4067884
loop_
_publ_author_name
'Tai, Chia-Cheng'
'Chang, Ya-Ting'
'Tsai, Jie-Hong'
'Jurca, Titel'
'Yap, Glenn P. A.'
'Ong, Tiow-Gan'

_publ_section_title
;
 Subtle Reactivities of Boron and Aluminum Complexes with Amino-Linked
 N-Heterocyclic Carbene Ligation
;
_journal_issue 2
_journal_name_full Organometallics
_journal_page_first 637
_journal_paper_doi 10.1021/om200878e
_journal_volume 31
_journal_year 2012
_chemical_formula_sum 'C44 H49 B N4 O'
_chemical_formula_weight 660.68
_chemical_name_systematic
;
 ?
;
_space_group_IT_number 14
_symmetry_cell_setting monoclinic
_symmetry_space_group_name_Hall '-P 2ybc'
_symmetry_space_group_name_H-M 'P 1 21/c 1'
_atom_sites_solution_hydrogens geom
_atom_sites_solution_primary direct
_atom_sites_solution_secondary difmap
_audit_creation_method SHELXL-97
_cell_angle_alpha 90.00
_cell_angle_beta 95.189(5)
_cell_angle_gamma 90.00
_cell_formula_units_Z 4
_cell_length_a 9.3521(5)
_cell_length_b 20.4369(12)
_cell_length_c 19.4853(13)
_cell_measurement_reflns_used 6314
_cell_measurement_temperature 100(2)
_cell_measurement_theta_max 30.1232
_cell_measurement_theta_min 2.9533
_cell_volume 3708.9(4)
_computing_cell_refinement 'SAINT (Bruker, 2002)'
_computing_data_collection 'SMART (Bruker, 2002)'
_computing_data_reduction SAINT
_computing_molecular_graphics 'SHELXTL (Sheldrick, 2001)'
_computing_publication_material 'SHELXTL (Sheldrick, 2001)'
_computing_structure_refinement 'SHELXL-97 (Sheldrick, 2008)'
_computing_structure_solution 'SHELXS-97 (Sheldrick, 2008)'
_diffrn_ambient_temperature 100(2)
_diffrn_detector_area_resol_mean 836.6
_diffrn_measured_fraction_theta_full 0.998
_diffrn_measured_fraction_theta_max 0.998
_diffrn_measurement_device_type 'Bruker AXS APEX diffractometer'
_diffrn_measurement_method \w
_diffrn_radiation_monochromator graphite
_diffrn_radiation_source 'fine-focus sealed tube'
_diffrn_radiation_type MoK\a
_diffrn_radiation_wavelength 0.71073
_diffrn_reflns_av_R_equivalents 0.0708
_diffrn_reflns_av_sigmaI/netI 0.0727
_diffrn_reflns_limit_h_max 12
_diffrn_reflns_limit_h_min -12
_diffrn_reflns_limit_k_max 26
_diffrn_reflns_limit_k_min -25
_diffrn_reflns_limit_l_max 25
_diffrn_reflns_limit_l_min -24
_diffrn_reflns_number 34877
_diffrn_reflns_theta_full 25.00
_diffrn_reflns_theta_max 27.50
_diffrn_reflns_theta_min 2.96
_exptl_absorpt_coefficient_mu 0.071
_exptl_absorpt_correction_T_max 0.9826
_exptl_absorpt_correction_T_min 0.9791
_exptl_absorpt_correction_type multi-scan
_exptl_absorpt_process_details 'SADABS (Sheldrick, 2003)'
_exptl_crystal_colour colourless
_exptl_crystal_density_diffrn 1.183
_exptl_crystal_density_meas ?
_exptl_crystal_density_method 'not measured'
_exptl_crystal_description prism
_exptl_crystal_F_000 1416
_exptl_crystal_size_max 0.30
_exptl_crystal_size_mid 0.28
_exptl_crystal_size_min 0.25
_refine_diff_density_max 0.257
_refine_diff_density_min -0.274
_refine_diff_density_rms 0.054
_refine_ls_extinction_method none
_refine_ls_goodness_of_fit_ref 1.035
_refine_ls_hydrogen_treatment mixed
_refine_ls_matrix_type full
_refine_ls_number_parameters 461
_refine_ls_number_reflns 8503
_refine_ls_number_restraints 12
_refine_ls_restrained_S_all 1.063
_refine_ls_R_factor_all 0.0947
_refine_ls_R_factor_gt 0.0533
_refine_ls_shift/su_max 0.002
_refine_ls_shift/su_mean 0.000
_refine_ls_structure_factor_coef Fsqd
_refine_ls_weighting_details 'calc w=1/[\s^2^(Fo^2^)+(0.0450P)^2^+0.7430P] where P=(Fo^2^+2Fc^2^)/3'
_refine_ls_weighting_scheme calc
_refine_ls_wR_factor_gt 0.1035
_refine_ls_wR_factor_ref 0.1212
_reflns_number_gt 5741
_reflns_number_total 8503
_reflns_threshold_expression >2sigma(I)
_cod_data_source_file om200878e_si_005.cif
_cod_data_source_block i13212
_cod_depositor_comments
;
The following automatic conversions were performed:

'_exptl_crystal_density_meas' value 'not measured' was changed to '?'
- the value is perceived as not measured.

Automatic conversion script
Id: cif_fix_values 3008 2015-01-20 13:52:24Z robertas 
;
_cod_database_code 4067884

loop_
_symmetry_equiv_pos_as_xyz
'x, y, z'
'-x, y+1/2, -z+1/2'
'-x, -y, -z'
'x, -y-1/2, z-1/2'

loop_
_atom_site_label
_atom_site_type_symbol
_atom_site_fract_x
_atom_site_fract_y
_atom_site_fract_z
_atom_site_U_iso_or_equiv
_atom_site_adp_type
_atom_site_occupancy
_atom_site_symmetry_multiplicity
_atom_site_calc_flag
_atom_site_refinement_flags
B1 B 0.7261(2) 0.25483(9) 0.34047(10) 0.0140(4) Uani 1 1 d .
C1 C 0.63269(19) 0.17122(9) 0.51196(9) 0.0204(4) Uani 1 1 d .
C2 C 0.5316(2) 0.12296(9) 0.52068(10) 0.0252(4) Uani 1 1 d .
H2A H 0.5635 0.0808 0.5358 0.030 Uiso 1 1 calc R
C3 C 0.3857(2) 0.13445(10) 0.50804(10) 0.0260(5) Uani 1 1 d .
C4 C 0.3409(2) 0.19684(9) 0.48927(9) 0.0237(4) Uani 1 1 d .
H4A H 0.2409 0.2061 0.4842 0.028 Uiso 1 1 calc R
C5 C 0.43700(19) 0.24649(9) 0.47761(9) 0.0192(4) Uani 1 1 d .
C6 C 0.58237(19) 0.23151(8) 0.48762(9) 0.0177(4) Uani 1 1 d .
C7 C 0.7898(2) 0.15801(10) 0.52953(10) 0.0287(5) Uani 1 1 d .
H7A H 0.8440 0.1734 0.4919 0.043 Uiso 1 1 calc R
H7B H 0.8049 0.1109 0.5361 0.043 Uiso 1 1 calc R
H7C H 0.8228 0.1812 0.5721 0.043 Uiso 1 1 calc R
C8 C 0.2779(2) 0.08030(11) 0.51336(12) 0.0409(6) Uani 1 1 d .
H8A H 0.2008 0.0955 0.5403 0.061 Uiso 1 1 calc R
H8B H 0.3254 0.0424 0.5362 0.061 Uiso 1 1 calc R
H8C H 0.2374 0.0678 0.4671 0.061 Uiso 1 1 calc R
C9 C 0.3843(2) 0.31225(9) 0.45210(10) 0.0258(4) Uani 1 1 d .
H9A H 0.4358 0.3467 0.4793 0.039 Uiso 1 1 calc R
H9B H 0.2812 0.3159 0.4569 0.039 Uiso 1 1 calc R
H9C H 0.4015 0.3171 0.4035 0.039 Uiso 1 1 calc R
C10 C 0.74896(17) 0.29272(8) 0.41564(9) 0.0136(4) Uani 1 1 d .
C11 C 0.7274(2) 0.32832(9) 0.52373(10) 0.0238(4) Uani 1 1 d .
H11A H 0.6973 0.3310 0.5689 0.029 Uiso 1 1 calc R
C12 C 0.81831(19) 0.36880(9) 0.49594(9) 0.0210(4) Uani 1 1 d .
H12A H 0.8653 0.4056 0.5175 0.025 Uiso 1 1 calc R
C13 C 0.92277(18) 0.37948(8) 0.38307(9) 0.0164(4) Uani 1 1 d .
H13A H 0.9061 0.3597 0.3367 0.020 Uiso 1 1 calc R
H13B H 1.0247 0.3722 0.3998 0.020 Uiso 1 1 calc R
C14 C 0.89433(18) 0.45234(8) 0.37774(9) 0.0174(4) Uani 1 1 d .
H14A H 0.7937 0.4600 0.3590 0.021 Uiso 1 1 calc R
H14B H 0.9080 0.4723 0.4242 0.021 Uiso 1 1 calc R
C15 C 0.95327(18) 0.48850(9) 0.25621(10) 0.0201(4) Uani 1 1 d .
C16 C 0.79958(19) 0.46421(10) 0.23764(11) 0.0280(5) Uani 1 1 d .
H16A H 0.7322 0.4924 0.2596 0.042 Uiso 1 1 calc R
H16B H 0.7907 0.4191 0.2539 0.042 Uiso 1 1 calc R
H16C H 0.7776 0.4656 0.1875 0.042 Uiso 1 1 calc R
C17 C 1.0513(2) 0.44472(9) 0.21725(10) 0.0241(4) Uani 1 1 d .
H17A H 1.1514 0.4584 0.2277 0.036 Uiso 1 1 calc R
H17B H 1.0248 0.4486 0.1676 0.036 Uiso 1 1 calc R
H17C H 1.0406 0.3991 0.2315 0.036 Uiso 1 1 calc R
C18 C 0.9528(2) 0.55998(9) 0.23283(11) 0.0253(4) Uani 1 1 d .
H18A H 1.0495 0.5783 0.2420 0.038 Uiso 1 1 calc R
H18B H 0.8854 0.5850 0.2582 0.038 Uiso 1 1 calc R
H18C H 0.9233 0.5624 0.1833 0.038 Uiso 1 1 calc R
C19 C 1.12499(19) 0.49755(8) 0.36607(9) 0.0171(4) Uani 1 1 d .
C20 C 1.42484(18) 0.59747(8) 0.32231(9) 0.0185(4) Uani 1 1 d .
H20A H 1.3699 0.6201 0.2864 0.022 Uiso 1 1 calc R
C21 C 1.56278(19) 0.61784(9) 0.34298(9) 0.0196(4) Uani 1 1 d .
H21A H 1.6014 0.6544 0.3208 0.024 Uiso 1 1 calc R
C22 C 1.64609(18) 0.58625(8) 0.39525(9) 0.0176(4) Uani 1 1 d .
C23 C 1.58670(18) 0.53217(9) 0.42525(9) 0.0186(4) Uani 1 1 d .
H23A H 1.6420 0.5092 0.4608 0.022 Uiso 1 1 calc R
C24 C 1.44862(18) 0.51080(8) 0.40451(9) 0.0181(4) Uani 1 1 d .
H24A H 1.4110 0.4732 0.4253 0.022 Uiso 1 1 calc R
C25 C 1.36601(18) 0.54426(8) 0.35358(9) 0.0160(4) Uani 1 1 d .
C26 C 1.79612(18) 0.60932(9) 0.41809(10) 0.0220(4) Uani 1 1 d .
H26A H 1.7973 0.6572 0.4207 0.033 Uiso 1 1 calc R
H26B H 1.8620 0.5947 0.3849 0.033 Uiso 1 1 calc R
H26C H 1.8265 0.5910 0.4636 0.033 Uiso 1 1 calc R
C27 C 0.74609(18) 0.12472(8) 0.35807(9) 0.0170(4) Uani 1 1 d .
H27A H 0.8474 0.1299 0.3640 0.020 Uiso 1 1 calc R
C28 C 0.68936(19) 0.06215(8) 0.36040(9) 0.0192(4) Uani 1 1 d .
H28A H 0.7517 0.0257 0.3681 0.023 Uiso 1 1 calc R
C29 C 0.54265(19) 0.05270(9) 0.35164(9) 0.0205(4) Uani 1 1 d .
H29A H 0.5033 0.0099 0.3527 0.025 Uiso 1 1 calc R
C30 C 0.45415(19) 0.10652(9) 0.34129(9) 0.0181(4) Uani 1 1 d .
H30A H 0.3529 0.1009 0.3355 0.022 Uiso 1 1 calc R
C31 C 0.51228(17) 0.16850(8) 0.33925(9) 0.0152(4) Uani 1 1 d .
H31A H 0.4490 0.2047 0.3320 0.018 Uiso 1 1 calc R
C32 C 0.66039(17) 0.18038(8) 0.34737(8) 0.0136(4) Uani 1 1 d .
C33 C 0.56418(18) 0.27443(8) 0.22521(9) 0.0163(4) Uani 1 1 d .
H33A H 0.5966 0.2326 0.2120 0.020 Uiso 1 1 calc R
C34 C 0.47069(18) 0.30829(9) 0.17925(9) 0.0196(4) Uani 1 1 d .
H34A H 0.4415 0.2902 0.1353 0.023 Uiso 1 1 calc R
C35 C 0.41969(19) 0.36880(9) 0.19761(10) 0.0215(4) Uani 1 1 d .
H35A H 0.3546 0.3924 0.1666 0.026 Uiso 1 1 calc R
C36 C 0.46434(19) 0.39441(9) 0.26137(10) 0.0201(4) Uani 1 1 d .
H36A H 0.4298 0.4359 0.2745 0.024 Uiso 1 1 calc R
C37 C 0.55970(17) 0.35980(8) 0.30651(9) 0.0167(4) Uani 1 1 d .
H37A H 0.5893 0.3786 0.3501 0.020 Uiso 1 1 calc R
C38 C 0.61385(17) 0.29871(8) 0.29059(9) 0.0140(4) Uani 1 1 d .
C39 C 0.90439(18) 0.25839(8) 0.24053(9) 0.0187(4) Uani 1 1 d .
H39A H 0.8245 0.2706 0.2096 0.022 Uiso 1 1 calc R
C40 C 1.03745(19) 0.25178(9) 0.21522(10) 0.0241(4) Uani 1 1 d .
H40A H 1.0469 0.2589 0.1677 0.029 Uiso 1 1 calc R
C41 C 1.15596(19) 0.23493(9) 0.25874(10) 0.0231(4) Uani 1 1 d .
H41A H 1.2478 0.2312 0.2418 0.028 Uiso 1 1 calc R
C42 C 1.13905(19) 0.22360(8) 0.32721(10) 0.0205(4) Uani 1 1 d .
H42A H 1.2195 0.2112 0.3577 0.025 Uiso 1 1 calc R
C43 C 1.00564(18) 0.23008(8) 0.35187(9) 0.0172(4) Uani 1 1 d .
H43A H 0.9969 0.2221 0.3994 0.021 Uiso 1 1 calc R
C44 C 0.88286(17) 0.24794(8) 0.30934(9) 0.0145(4) Uani 1 1 d .
N1 N 0.68515(15) 0.28184(7) 0.47440(7) 0.0169(3) Uani 1 1 d .
N2 N 0.83090(14) 0.34681(7) 0.42979(7) 0.0151(3) Uani 1 1 d .
N3 N 0.99240(15) 0.48312(7) 0.33253(8) 0.0171(3) Uani 1 1 d .
N4 N 1.22546(16) 0.52489(7) 0.32852(8) 0.0196(4) Uani 1 1 d .
H4N H 1.2109(18) 0.5350(8) 0.2935(9) 0.023 Uiso 1 1 d .
O1 O 1.15126(13) 0.48679(6) 0.42784(6) 0.0209(3) Uani 1 1 d .

loop_
_atom_site_aniso_label
_atom_site_aniso_U_11
_atom_site_aniso_U_22
_atom_site_aniso_U_33
_atom_site_aniso_U_23
_atom_site_aniso_U_13
_atom_site_aniso_U_12
B1 0.0149(10) 0.0144(10) 0.0128(10) -0.0006(8) 0.0015(7) 0.0001(7)
C1 0.0254(10) 0.0224(10) 0.0137(9) -0.0025(7) 0.0038(7) -0.0038(8)
C2 0.0394(12) 0.0202(10) 0.0161(10) 0.0030(8) 0.0038(8) -0.0067(8)
C3 0.0344(12) 0.0286(11) 0.0155(10) 0.0000(8) 0.0052(8) -0.0141(9)
C4 0.0225(10) 0.0325(12) 0.0167(10) -0.0038(8) 0.0060(7) -0.0079(8)
C5 0.0233(10) 0.0215(10) 0.0136(9) -0.0043(7) 0.0063(7) -0.0020(7)
C6 0.0229(10) 0.0185(10) 0.0125(9) -0.0033(7) 0.0059(7) -0.0079(7)
C7 0.0324(12) 0.0289(12) 0.0243(11) 0.0031(9) 0.0004(8) -0.0001(9)
C8 0.0464(14) 0.0435(14) 0.0319(13) 0.0073(10) -0.0008(10) -0.0249(11)
C9 0.0235(10) 0.0277(11) 0.0270(11) -0.0030(9) 0.0075(8) 0.0004(8)
C10 0.0116(8) 0.0129(9) 0.0163(9) 0.0017(7) 0.0018(6) 0.0011(6)
C11 0.0320(11) 0.0244(11) 0.0156(10) -0.0067(8) 0.0059(8) -0.0075(8)
C12 0.0272(10) 0.0195(10) 0.0164(10) -0.0042(8) 0.0015(7) -0.0055(8)
C13 0.0142(9) 0.0156(9) 0.0203(10) 0.0002(7) 0.0060(7) -0.0020(7)
C14 0.0152(9) 0.0162(9) 0.0216(10) 0.0008(7) 0.0053(7) -0.0015(7)
C15 0.0156(9) 0.0232(10) 0.0217(10) 0.0035(8) 0.0023(7) -0.0009(7)
C16 0.0208(11) 0.0360(12) 0.0263(11) 0.0087(9) -0.0022(8) -0.0070(8)
C17 0.0238(10) 0.0260(11) 0.0222(11) -0.0022(8) 0.0013(8) -0.0033(8)
C18 0.0225(10) 0.0237(11) 0.0293(12) 0.0082(8) 0.0005(8) 0.0003(8)
C19 0.0212(10) 0.0126(9) 0.0178(10) -0.0010(7) 0.0038(7) 0.0010(7)
C20 0.0194(10) 0.0181(10) 0.0179(10) 0.0020(7) 0.0006(7) -0.0008(7)
C21 0.0217(10) 0.0171(10) 0.0203(10) 0.0018(8) 0.0035(7) -0.0040(7)
C22 0.0175(9) 0.0176(9) 0.0184(10) -0.0037(7) 0.0052(7) 0.0005(7)
C23 0.0181(10) 0.0205(10) 0.0171(10) 0.0004(7) 0.0019(7) 0.0048(7)
C24 0.0215(10) 0.0150(9) 0.0186(10) 0.0022(7) 0.0055(7) 0.0006(7)
C25 0.0151(9) 0.0161(9) 0.0173(10) -0.0039(7) 0.0037(7) -0.0010(7)
C26 0.0175(10) 0.0244(10) 0.0240(11) -0.0024(8) 0.0017(7) -0.0020(7)
C27 0.0158(9) 0.0194(10) 0.0161(10) -0.0005(7) 0.0039(7) 0.0000(7)
C28 0.0236(10) 0.0141(9) 0.0208(10) 0.0025(7) 0.0067(7) 0.0037(7)
C29 0.0257(10) 0.0154(9) 0.0210(10) -0.0010(8) 0.0055(8) -0.0065(7)
C30 0.0162(9) 0.0211(10) 0.0171(10) -0.0021(7) 0.0018(7) -0.0031(7)
C31 0.0164(9) 0.0159(9) 0.0136(9) -0.0020(7) 0.0031(7) 0.0019(7)
C32 0.0146(9) 0.0164(9) 0.0099(9) -0.0018(7) 0.0012(6) 0.0003(7)
C33 0.0169(9) 0.0140(9) 0.0181(10) 0.0000(7) 0.0021(7) -0.0006(7)
C34 0.0184(9) 0.0231(10) 0.0171(10) 0.0003(8) 0.0008(7) -0.0015(7)
C35 0.0187(10) 0.0226(10) 0.0227(11) 0.0059(8) -0.0012(7) 0.0044(7)
C36 0.0187(10) 0.0164(9) 0.0252(11) -0.0004(8) 0.0028(7) 0.0037(7)
C37 0.0157(9) 0.0179(9) 0.0167(10) -0.0014(7) 0.0028(7) -0.0013(7)
C38 0.0111(8) 0.0158(9) 0.0156(9) 0.0023(7) 0.0039(6) -0.0016(6)
C39 0.0171(9) 0.0189(10) 0.0204(10) 0.0003(8) 0.0032(7) 0.0008(7)
C40 0.0246(10) 0.0282(11) 0.0207(11) 0.0018(8) 0.0086(8) 0.0012(8)
C41 0.0170(10) 0.0231(11) 0.0308(12) -0.0017(8) 0.0104(8) 0.0006(7)
C42 0.0148(9) 0.0185(10) 0.0282(11) -0.0012(8) 0.0024(7) 0.0016(7)
C43 0.0173(9) 0.0169(9) 0.0179(10) -0.0016(7) 0.0036(7) -0.0011(7)
C44 0.0145(9) 0.0090(8) 0.0201(10) -0.0003(7) 0.0027(7) -0.0016(6)
N1 0.0194(8) 0.0161(8) 0.0157(8) -0.0017(6) 0.0042(6) -0.0041(6)
N2 0.0157(8) 0.0144(8) 0.0152(8) -0.0008(6) 0.0024(6) -0.0025(6)
N3 0.0154(8) 0.0159(8) 0.0201(8) 0.0011(6) 0.0029(6) -0.0022(6)
N4 0.0201(8) 0.0227(9) 0.0158(8) 0.0043(7) 0.0009(7) -0.0054(6)
O1 0.0220(7) 0.0231(7) 0.0176(7) 0.0006(5) 0.0019(5) -0.0047(5)

loop_
_atom_type_symbol
_atom_type_description
_atom_type_scat_dispersion_real
_atom_type_scat_dispersion_imag
_atom_type_scat_source
C C 0.0033 0.0016 'International Tables Vol C Tables 4.2.6.8 and 6.1.1.4'
H H 0.0000 0.0000 'International Tables Vol C Tables 4.2.6.8 and 6.1.1.4'
B B 0.0013 0.0007 'International Tables Vol C Tables 4.2.6.8 and 6.1.1.4'
N N 0.0061 0.0033 'International Tables Vol C Tables 4.2.6.8 and 6.1.1.4'
O O 0.0106 0.0060 'International Tables Vol C Tables 4.2.6.8 and 6.1.1.4'

loop_
_geom_angle_atom_site_label_1
_geom_angle_atom_site_label_2
_geom_angle_atom_site_label_3
_geom_angle
C38 B1 C44 111.99(14)
C38 B1 C32 109.30(13)
C44 B1 C32 107.59(13)
C38 B1 C10 107.14(13)
C44 B1 C10 108.61(13)
C32 B1 C10 112.26(14)
C6 C1 C2 117.37(17)
C6 C1 C7 122.14(16)
C2 C1 C7 120.49(17)
C3 C2 C1 121.94(18)
C4 C3 C2 118.33(17)
C4 C3 C8 120.47(19)
C2 C3 C8 121.19(19)
C3 C4 C5 122.18(18)
C4 C5 C6 117.12(17)
C4 C5 C9 120.73(17)
C6 C5 C9 122.09(16)
C1 C6 C5 122.74(16)
C1 C6 N1 118.82(16)
C5 C6 N1 118.40(16)
N1 C10 N2 104.18(14)
N1 C10 B1 129.75(14)
N2 C10 B1 125.88(14)
C12 C11 N1 107.21(16)
C11 C12 N2 106.74(15)
N2 C13 C14 112.39(13)
N3 C14 C13 110.28(13)
N3 C15 C18 111.00(15)
N3 C15 C17 110.16(14)
C18 C15 C17 113.32(15)
N3 C15 C16 110.44(14)
C18 C15 C16 105.17(15)
C17 C15 C16 106.54(16)
O1 C19 N4 120.95(16)
O1 C19 N3 121.20(15)
N4 C19 N3 117.85(16)
C21 C20 C25 120.43(17)
C20 C21 C22 121.52(17)
C21 C22 C23 117.43(16)
C21 C22 C26 121.17(16)
C23 C22 C26 121.40(16)
C24 C23 C22 121.64(17)
C25 C24 C23 119.88(16)
C24 C25 C20 119.07(16)
C24 C25 N4 123.38(16)
C20 C25 N4 117.45(16)
C28 C27 C32 122.68(16)
C29 C28 C27 120.25(16)
C30 C29 C28 118.86(16)
C29 C30 C31 120.20(16)
C30 C31 C32 122.93(16)
C27 C32 C31 115.08(15)
C27 C32 B1 123.38(14)
C31 C32 B1 121.47(14)
C34 C33 C38 123.29(16)
C33 C34 C35 119.56(17)
C36 C35 C34 119.29(17)
C35 C36 C37 120.17(17)
C36 C37 C38 122.78(17)
C37 C38 C33 114.91(16)
C37 C38 B1 125.93(15)
C33 C38 B1 119.16(15)
C40 C39 C44 122.77(17)
C41 C40 C39 120.24(18)
C40 C41 C42 118.82(16)
C41 C42 C43 120.45(17)
C42 C43 C44 122.39(17)
C39 C44 C43 115.32(15)
C39 C44 B1 123.71(15)
C43 C44 B1 120.97(15)
C10 N1 C11 110.74(14)
C10 N1 C6 128.09(14)
C11 N1 C6 121.13(14)
C10 N2 C12 111.12(14)
C10 N2 C13 126.52(14)
C12 N2 C13 122.36(14)
C19 N3 C14 112.98(14)
C19 N3 C15 125.50(14)
C14 N3 C15 121.01(14)
C19 N4 C25 126.38(16)

loop_
_geom_bond_atom_site_label_1
_geom_bond_atom_site_label_2
_geom_bond_distance
B1 C38 1.633(3)
B1 C44 1.642(2)
B1 C32 1.651(3)
B1 C10 1.653(3)
C1 C6 1.387(3)
C1 C2 1.387(3)
C1 C7 1.502(3)
C2 C3 1.384(3)
C3 C4 1.381(3)
C3 C8 1.507(3)
C4 C5 1.388(2)
C5 C6 1.390(3)
C5 C9 1.501(3)
C6 N1 1.447(2)
C10 N1 1.357(2)
C10 N2 1.359(2)
C11 C12 1.336(2)
C11 N1 1.383(2)
C12 N2 1.380(2)
C13 N2 1.468(2)
C13 C14 1.515(2)
C14 N3 1.469(2)
C15 N3 1.503(2)
C15 C18 1.530(3)
C15 C17 1.531(2)
C15 C16 1.533(2)
C19 O1 1.226(2)
C19 N4 1.362(2)
C19 N3 1.380(2)
C20 C21 1.381(2)
C20 C25 1.385(2)
C21 C22 1.385(2)
C22 C23 1.389(2)
C22 C26 1.509(2)
C23 C24 1.388(2)
C24 C25 1.382(2)
C25 N4 1.417(2)
C27 C28 1.387(2)
C27 C32 1.396(2)
C28 C29 1.381(2)
C29 C30 1.380(3)
C30 C31 1.380(2)
C31 C32 1.401(2)
C33 C34 1.380(2)
C33 C38 1.406(2)
C34 C35 1.384(3)
C35 C36 1.378(3)
C36 C37 1.388(2)
C37 C38 1.393(2)
C39 C40 1.386(2)
C39 C44 1.390(2)
C40 C41 1.377(3)
C41 C42 1.377(3)
C42 C43 1.383(2)
C43 C44 1.402(2)

loop_
_geom_torsion_atom_site_label_1
_geom_torsion_atom_site_label_2
_geom_torsion_atom_site_label_3
_geom_torsion_atom_site_label_4
_geom_torsion
C6 C1 C2 C3 -2.2(3)
C7 C1 C2 C3 176.94(18)
C1 C2 C3 C4 -3.0(3)
C1 C2 C3 C8 176.01(18)
C2 C3 C4 C5 5.1(3)
C8 C3 C4 C5 -173.91(18)
C3 C4 C5 C6 -1.9(3)
C3 C4 C5 C9 175.34(18)
C2 C1 C6 C5 5.6(3)
C7 C1 C6 C5 -173.49(17)
C2 C1 C6 N1 -176.71(16)
C7 C1 C6 N1 4.2(3)
C4 C5 C6 C1 -3.6(3)
C9 C5 C6 C1 179.18(17)
C4 C5 C6 N1 178.66(15)
C9 C5 C6 N1 1.5(3)
C38 B1 C10 N1 97.5(2)
C44 B1 C10 N1 -141.35(17)
C32 B1 C10 N1 -22.5(2)
C38 B1 C10 N2 -76.69(19)
C44 B1 C10 N2 44.5(2)
C32 B1 C10 N2 163.31(15)
N1 C11 C12 N2 0.1(2)
N2 C13 C14 N3 177.89(14)
C25 C20 C21 C22 -0.2(3)
C20 C21 C22 C23 1.4(3)
C20 C21 C22 C26 -179.27(17)
C21 C22 C23 C24 -0.8(3)
C26 C22 C23 C24 179.89(16)
C22 C23 C24 C25 -1.0(3)
C23 C24 C25 C20 2.3(3)
C23 C24 C25 N4 178.64(16)
C21 C20 C25 C24 -1.7(3)
C21 C20 C25 N4 -178.26(16)
C32 C27 C28 C29 0.3(3)
C27 C28 C29 C30 -0.7(3)
C28 C29 C30 C31 0.5(3)
C29 C30 C31 C32 0.0(3)
C28 C27 C32 C31 0.1(3)
C28 C27 C32 B1 -176.77(16)
C30 C31 C32 C27 -0.3(2)
C30 C31 C32 B1 176.68(16)
C38 B1 C32 C27 150.19(16)
C44 B1 C32 C27 28.4(2)
C10 B1 C32 C27 -91.07(19)
C38 B1 C32 C31 -26.5(2)
C44 B1 C32 C31 -148.33(15)
C10 B1 C32 C31 92.23(18)
C38 C33 C34 C35 -1.2(3)
C33 C34 C35 C36 0.6(3)
C34 C35 C36 C37 0.1(3)
C35 C36 C37 C38 -0.3(3)
C36 C37 C38 C33 -0.2(2)
C36 C37 C38 B1 179.96(16)
C34 C33 C38 C37 1.0(2)
C34 C33 C38 B1 -179.21(15)
C44 B1 C38 C37 -113.05(18)
C32 B1 C38 C37 127.81(17)
C10 B1 C38 C37 5.9(2)
C44 B1 C38 C33 67.14(19)
C32 B1 C38 C33 -52.00(19)
C10 B1 C38 C33 -173.87(14)
C44 C39 C40 C41 -0.8(3)
C39 C40 C41 C42 1.3(3)
C40 C41 C42 C43 -1.0(3)
C41 C42 C43 C44 0.2(3)
C40 C39 C44 C43 0.0(3)
C40 C39 C44 B1 -179.45(17)
C42 C43 C44 C39 0.3(2)
C42 C43 C44 B1 179.73(16)
C38 B1 C44 C39 -20.0(2)
C32 B1 C44 C39 100.15(18)
C10 B1 C44 C39 -138.11(16)
C38 B1 C44 C43 160.63(15)
C32 B1 C44 C43 -79.24(19)
C10 B1 C44 C43 42.5(2)
N2 C10 N1 C11 -0.10(19)
B1 C10 N1 C11 -175.24(16)
N2 C10 N1 C6 177.82(16)
B1 C10 N1 C6 2.7(3)
C12 C11 N1 C10 0.0(2)
C12 C11 N1 C6 -178.07(16)
C1 C6 N1 C10 88.0(2)
C5 C6 N1 C10 -94.3(2)
C1 C6 N1 C11 -94.3(2)
C5 C6 N1 C11 83.5(2)
N1 C10 N2 C12 0.14(18)
B1 C10 N2 C12 175.54(15)
N1 C10 N2 C13 -179.97(15)
B1 C10 N2 C13 -4.6(3)
C11 C12 N2 C10 -0.1(2)
C11 C12 N2 C13 179.97(16)
C14 C13 N2 C10 128.92(17)
C14 C13 N2 C12 -51.2(2)
O1 C19 N3 C14 -2.2(2)
N4 C19 N3 C14 178.53(14)
O1 C19 N3 C15 -174.05(16)
N4 C19 N3 C15 6.7(2)
C13 C14 N3 C19 -83.19(18)
C13 C14 N3 C15 89.06(18)
C18 C15 N3 C19 -67.3(2)
C17 C15 N3 C19 59.0(2)
C16 C15 N3 C19 176.44(16)
C18 C15 N3 C14 121.45(16)
C17 C15 N3 C14 -112.20(16)
C16 C15 N3 C14 5.2(2)
O1 C19 N4 C25 -0.5(3)
N3 C19 N4 C25 178.75(15)
C24 C25 N4 C19 35.5(3)
C20 C25 N4 C19 -148.02(17)

loop_
_cod_related_entry_id
_cod_related_entry_database
_cod_related_entry_code
1 ChemSpider 30659714
